data_4117819
loop_
_publ_author_name
'Ayumi Takaoka'
'Marc-Etienne Moret'
'Jonas C. Peters'

_publ_section_title
;
 A Ru(I) Metalloradical That Catalyzes Nitrene Coupling to Azoarenes from
 Arylazides
;
_journal_name_full 'Journal of the American Chemical Society'
_journal_page_first 6695
_journal_page_last 6706
_journal_paper_doi 10.1021/ja211603f
_journal_volume 134
_journal_year 2012
_chemical_formula_sum 'C75 H73 B F24 N3 O P3 Ru Si'
_chemical_formula_weight 1721.24
_chemical_name_systematic
; 
 ? 
;
_space_group_IT_number 4
_symmetry_cell_setting monoclinic
_symmetry_space_group_name_Hall 'P 2yb'
_symmetry_space_group_name_H-M 'P 1 21 1'
_atom_sites_solution_hydrogens geom
_atom_sites_solution_primary direct
_atom_sites_solution_secondary difmap
_audit_creation_method SHELXL-97
_cell_angle_alpha 90.00
_cell_angle_beta 110.504(3)
_cell_angle_gamma 90.00
_cell_formula_units_Z 2
_cell_length_a 15.1068(14)
_cell_length_b 15.2076(12)
_cell_length_c 17.5911(16)
_cell_measurement_reflns_used 9846
_cell_measurement_temperature 100(2)
_cell_measurement_theta_max 30.07
_cell_measurement_theta_min 2.20
_cell_volume 3785.3(6)
_computing_cell_refinement 'Bruker SAINT'
_computing_data_collection 'Bruker APEX2'
_computing_data_reduction 'Bruker SAINT'
_computing_molecular_graphics 'Bruker SHELXTL'
_computing_publication_material 'Bruker SHELXTL'
_computing_structure_refinement 'SHELXL-97 (Sheldrick, 1997)'
_computing_structure_solution 'SHELXS-97 (Sheldrick, 1990)'
_diffrn_ambient_temperature 100(2)
_diffrn_measured_fraction_theta_full 0.999
_diffrn_measured_fraction_theta_max 0.999
_diffrn_measurement_device_type 'Bruker APEX-II CCD'
_diffrn_measurement_method '\f and \w scans'
_diffrn_radiation_monochromator graphite
_diffrn_radiation_source 'fine-focus sealed tube'
_diffrn_radiation_type MoK\a
_diffrn_radiation_wavelength 0.71073
_diffrn_reflns_av_R_equivalents 0.0796
_diffrn_reflns_av_sigmaI/netI 0.0896
_diffrn_reflns_limit_h_max 20
_diffrn_reflns_limit_h_min -21
_diffrn_reflns_limit_k_max 21
_diffrn_reflns_limit_k_min -21
_diffrn_reflns_limit_l_max 24
_diffrn_reflns_limit_l_min -24
_diffrn_reflns_number 87565
_diffrn_reflns_theta_full 30.03
_diffrn_reflns_theta_max 30.03
_diffrn_reflns_theta_min 1.24
_exptl_absorpt_coefficient_mu 0.392
_exptl_absorpt_correction_T_max 0.9545
_exptl_absorpt_correction_T_min 0.9257
_exptl_absorpt_correction_type multi-scan
_exptl_crystal_density_diffrn 1.510
_exptl_crystal_density_meas orange
_exptl_crystal_description Block
_exptl_crystal_F_000 1752
_exptl_crystal_size_max 0.20
_exptl_crystal_size_mid 0.15
_exptl_crystal_size_min 0.12
_refine_diff_density_max 1.062
_refine_diff_density_min -0.477
_refine_diff_density_rms 0.096
_refine_ls_abs_structure_details 'Flack H D (1983), Acta Cryst. A39, 876-881'
_refine_ls_abs_structure_Flack -0.06(2)
_refine_ls_extinction_method none
_refine_ls_goodness_of_fit_ref 1.017
_refine_ls_hydrogen_treatment mixed
_refine_ls_matrix_type full
_refine_ls_number_parameters 1055
_refine_ls_number_reflns 22047
_refine_ls_number_restraints 1628
_refine_ls_restrained_S_all 1.132
_refine_ls_R_factor_all 0.0964
_refine_ls_R_factor_gt 0.0595
_refine_ls_shift/su_max 0.085
_refine_ls_shift/su_mean 0.002
_refine_ls_structure_factor_coef Fsqd
_refine_ls_weighting_details 'calc w=1/[\s^2^(Fo^2^)+(0.0741P)^2^+0.7428P] where P=(Fo^2^+2Fc^2^)/3'
_refine_ls_weighting_scheme calc
_refine_ls_wR_factor_gt 0.1309
_refine_ls_wR_factor_ref 0.1515
_reflns_number_gt 15667
_reflns_number_total 22047
_reflns_threshold_expression >2sigma(I)
_cod_data_source_file ja211603f_si_002_2.cif
_cod_data_source_block 09278
_cod_original_sg_symbol_H-M 'P 1 21 1 '
_cod_database_code 4117819

loop_
_symmetry_equiv_pos_as_xyz
'x, y, z'
'-x, y+1/2, -z'

loop_
_atom_site_label
_atom_site_type_symbol
_atom_site_fract_x
_atom_site_fract_y
_atom_site_fract_z
_atom_site_U_iso_or_equiv
_atom_site_adp_type
_atom_site_occupancy
_atom_site_symmetry_multiplicity
_atom_site_calc_flag
_atom_site_refinement_flags
_atom_site_disorder_assembly
_atom_site_disorder_group
Ru Ru 1.38145(2) 0.25052(2) 0.16319(2) 0.02333(8) Uani 1 1 d . . .
Si Si 1.51766(8) 0.24072(9) 0.13275(7) 0.0230(3) Uani 1 1 d . . .
P1 P 1.37714(9) 0.09664(8) 0.12645(8) 0.0277(3) Uani 1 1 d . . .
P2 P 1.32388(9) 0.31030(9) 0.03905(8) 0.0285(3) Uani 1 1 d . . .
P3 P 1.46154(10) 0.36740(8) 0.24508(8) 0.0293(3) Uani 1 1 d . . .
B B 1.1662(3) 0.7517(4) 0.3288(3) 0.0246(9) Uani 1 1 d . . .
O O 1.0843(4) 0.4220(4) 0.5087(4) 0.0744(16) Uani 1 1 d . . .
N1 N 1.2637(3) 0.2510(4) 0.2066(2) 0.0357(9) Uani 1 1 d . . .
N2 N 1.2043(3) 0.2568(3) 0.2295(3) 0.0368(9) Uani 1 1 d . . .
N3 N 1.1293(3) 0.2520(4) 0.2444(3) 0.0486(11) Uani 1 1 d . . .
C1 C 1.5686(3) 0.1282(3) 0.1708(3) 0.0266(10) Uani 1 1 d . . .
C2 C 1.6645(4) 0.1060(4) 0.2037(3) 0.0353(11) Uani 1 1 d . . .
H2 H 1.7107 0.1472 0.2013 0.042 Uiso 1 1 calc R . .
C3 C 1.6931(4) 0.0245(4) 0.2401(3) 0.0399(13) Uani 1 1 d . . .
H3 H 1.7584 0.0101 0.2609 0.048 Uiso 1 1 calc R . .
C4 C 1.6276(4) -0.0353(4) 0.2459(4) 0.0420(13) Uani 1 1 d . . .
H4 H 1.6481 -0.0894 0.2736 0.050 Uiso 1 1 calc R . .
C5 C 1.5317(4) -0.0170(3) 0.2118(3) 0.0369(12) Uani 1 1 d . . .
H5 H 1.4865 -0.0598 0.2132 0.044 Uiso 1 1 calc R . .
C6 C 1.5016(4) 0.0658(3) 0.1747(3) 0.0303(10) Uani 1 1 d . . .
C7 C 1.4861(3) 0.2486(4) 0.0197(2) 0.0265(8) Uani 1 1 d . . .
C8 C 1.5462(4) 0.2288(3) -0.0223(3) 0.0320(11) Uani 1 1 d . . .
H8 H 1.6098 0.2124 0.0068 0.038 Uiso 1 1 calc R . .
C9 C 1.5135(4) 0.2329(3) -0.1082(3) 0.0341(12) Uani 1 1 d . . .
H9 H 1.5542 0.2181 -0.1370 0.041 Uiso 1 1 calc R . .
C10 C 1.4223(4) 0.2586(5) -0.1491(3) 0.0404(12) Uani 1 1 d . . .
H10 H 1.3999 0.2601 -0.2067 0.049 Uiso 1 1 calc R . .
C11 C 1.3618(4) 0.2824(4) -0.1089(3) 0.0393(13) Uani 1 1 d . . .
H11 H 1.2997 0.3026 -0.1384 0.047 Uiso 1 1 calc R . .
C12 C 1.3936(4) 0.2762(3) -0.0237(3) 0.0320(11) Uani 1 1 d . . .
C13 C 1.6063(4) 0.3285(3) 0.1881(3) 0.0292(10) Uani 1 1 d . . .
C14 C 1.6954(4) 0.3391(3) 0.1830(3) 0.0340(11) Uani 1 1 d . . .
H14 H 1.7150 0.3007 0.1493 0.041 Uiso 1 1 calc R . .
C15 C 1.7564(4) 0.4044(4) 0.2262(4) 0.0408(13) Uani 1 1 d . . .
H15 H 1.8166 0.4115 0.2212 0.049 Uiso 1 1 calc R . .
C16 C 1.7288(4) 0.4592(4) 0.2767(4) 0.0430(14) Uani 1 1 d . . .
H16 H 1.7707 0.5035 0.3068 0.052 Uiso 1 1 calc R . .
C17 C 1.6415(4) 0.4502(4) 0.2839(3) 0.0393(13) Uani 1 1 d . . .
H17 H 1.6233 0.4879 0.3190 0.047 Uiso 1 1 calc R . .
C18 C 1.5791(4) 0.3844(3) 0.2387(3) 0.0315(11) Uani 1 1 d . . .
C19 C 1.3575(5) 0.0464(4) 0.0236(4) 0.0454(15) Uani 1 1 d . . .
H19 H 1.4128 0.0669 0.0095 0.055 Uiso 1 1 calc R . .
C20 C 1.3657(6) -0.0529(4) 0.0251(4) 0.0587(18) Uani 1 1 d . . .
H20A H 1.3118 -0.0787 0.0359 0.088 Uiso 1 1 calc R . .
H20B H 1.4246 -0.0706 0.0679 0.088 Uiso 1 1 calc R . .
H20C H 1.3661 -0.0738 -0.0275 0.088 Uiso 1 1 calc R . .
C21 C 1.2753(5) 0.0751(5) -0.0449(5) 0.066(2) Uani 1 1 d . . .
H21A H 1.2790 0.0511 -0.0954 0.099 Uiso 1 1 calc R . .
H21B H 1.2742 0.1395 -0.0476 0.099 Uiso 1 1 calc R . .
H21C H 1.2175 0.0540 -0.0376 0.099 Uiso 1 1 calc R . .
C22 C 1.3104(4) 0.0219(4) 0.1708(4) 0.0428(13) Uani 1 1 d . . .
H22 H 1.3269 -0.0398 0.1612 0.051 Uiso 1 1 calc R . .
C23 C 1.3361(5) 0.0332(4) 0.2626(4) 0.0500(17) Uani 1 1 d . . .
H23A H 1.3121 0.0899 0.2736 0.075 Uiso 1 1 calc R . .
H23B H 1.4049 0.0315 0.2891 0.075 Uiso 1 1 calc R . .
H23C H 1.3076 -0.0144 0.2837 0.075 Uiso 1 1 calc R . .
C24 C 1.2024(4) 0.0332(5) 0.1263(4) 0.0533(16) Uani 1 1 d . . .
H24A H 1.1683 -0.0093 0.1477 0.080 Uiso 1 1 calc R . .
H24B H 1.1869 0.0231 0.0681 0.080 Uiso 1 1 calc R . .
H24C H 1.1837 0.0930 0.1350 0.080 Uiso 1 1 calc R . .
C25 C 1.3293(4) 0.4323(4) 0.0311(4) 0.0387(13) Uani 1 1 d . . .
H25 H 1.3117 0.4576 0.0763 0.046 Uiso 1 1 calc R . .
C26 C 1.4305(4) 0.4645(4) 0.0433(4) 0.0443(14) Uani 1 1 d . . .
H26A H 1.4469 0.4482 -0.0040 0.066 Uiso 1 1 calc R . .
H26B H 1.4753 0.4373 0.0921 0.066 Uiso 1 1 calc R . .
H26C H 1.4333 0.5286 0.0495 0.066 Uiso 1 1 calc R . .
C27 C 1.2635(5) 0.4731(5) -0.0476(4) 0.066(2) Uani 1 1 d . . .
H27A H 1.2691 0.5373 -0.0440 0.099 Uiso 1 1 calc R . .
H27B H 1.1982 0.4560 -0.0561 0.099 Uiso 1 1 calc R . .
H27C H 1.2810 0.4521 -0.0931 0.099 Uiso 1 1 calc R . .
C28 C 1.1951(4) 0.2811(5) -0.0077(4) 0.0518(17) Uani 1 1 d . . .
H28 H 1.1911 0.2204 0.0126 0.062 Uiso 1 1 calc R . .
C29 C 1.1436(5) 0.2750(5) -0.0975(4) 0.0606(19) Uani 1 1 d . . .
H29A H 1.0762 0.2649 -0.1083 0.091 Uiso 1 1 calc R . .
H29B H 1.1692 0.2260 -0.1196 0.091 Uiso 1 1 calc R . .
H29C H 1.1517 0.3299 -0.1235 0.091 Uiso 1 1 calc R . .
C30 C 1.1386(4) 0.3381(4) 0.0320(4) 0.0475(15) Uani 1 1 d . . .
H30A H 1.1300 0.3972 0.0083 0.071 Uiso 1 1 calc R . .
H30B H 1.1732 0.3421 0.0905 0.071 Uiso 1 1 calc R . .
H30C H 1.0766 0.3112 0.0223 0.071 Uiso 1 1 calc R . .
C31 C 1.4863(4) 0.3097(4) 0.3440(3) 0.0360(12) Uani 1 1 d . . .
H31 H 1.4287 0.3154 0.3592 0.043 Uiso 1 1 calc R . .
C32 C 1.5702(4) 0.3419(4) 0.4156(3) 0.0437(14) Uani 1 1 d . . .
H32A H 1.5723 0.3104 0.4648 0.066 Uiso 1 1 calc R . .
H32B H 1.5636 0.4051 0.4232 0.066 Uiso 1 1 calc R . .
H32C H 1.6287 0.3310 0.4050 0.066 Uiso 1 1 calc R . .
C33 C 1.4985(4) 0.2125(4) 0.3286(3) 0.0376(13) Uani 1 1 d . . .
H33A H 1.5625 0.2024 0.3285 0.056 Uiso 1 1 calc R . .
H33B H 1.4522 0.1955 0.2760 0.056 Uiso 1 1 calc R . .
H33C H 1.4885 0.1772 0.3716 0.056 Uiso 1 1 calc R . .
C34 C 1.4182(4) 0.4762(3) 0.2684(3) 0.0357(12) Uani 1 1 d . . .
H34 H 1.4545 0.4892 0.3268 0.043 Uiso 1 1 calc R . .
C35 C 1.4310(5) 0.5551(3) 0.2194(4) 0.0435(14) Uani 1 1 d . . .
H35A H 1.3900 0.5483 0.1625 0.065 Uiso 1 1 calc R . .
H35B H 1.4971 0.5584 0.2228 0.065 Uiso 1 1 calc R . .
H35C H 1.4142 0.6092 0.2414 0.065 Uiso 1 1 calc R . .
C36 C 1.3155(4) 0.4683(4) 0.2601(4) 0.0407(14) Uani 1 1 d . . .
H36A H 1.2927 0.5253 0.2717 0.061 Uiso 1 1 calc R . .
H36B H 1.3091 0.4243 0.2985 0.061 Uiso 1 1 calc R . .
H36C H 1.2781 0.4503 0.2046 0.061 Uiso 1 1 calc R . .
C37 C 1.1210(4) 0.2999(4) 0.3128(4) 0.0394(13) Uani 1 1 d . . .
C38 C 1.1965(5) 0.3206(4) 0.3805(4) 0.0459(14) Uani 1 1 d . . .
H38 H 1.2589 0.3061 0.3836 0.055 Uiso 1 1 calc R . .
C39 C 1.1811(5) 0.3633(5) 0.4447(5) 0.0594(18) Uani 1 1 d . . .
H39 H 1.2335 0.3787 0.4915 0.071 Uiso 1 1 calc R . .
C40 C 1.0907(5) 0.3836(4) 0.4416(4) 0.0485(15) Uani 1 1 d . . .
C41 C 1.0153(5) 0.3613(5) 0.3734(5) 0.0561(17) Uani 1 1 d . . .
H41 H 0.9528 0.3746 0.3706 0.067 Uiso 1 1 calc R . .
C42 C 1.0301(5) 0.3191(5) 0.3082(4) 0.0511(15) Uani 1 1 d . . .
H42 H 0.9779 0.3039 0.2611 0.061 Uiso 1 1 calc R . .
C43 C 0.9908(6) 0.4437(5) 0.5095(6) 0.078(3) Uani 1 1 d . . .
H43A H 0.9587 0.4828 0.4639 0.117 Uiso 1 1 calc R . .
H43B H 0.9969 0.4732 0.5606 0.117 Uiso 1 1 calc R . .
H43C H 0.9539 0.3896 0.5045 0.117 Uiso 1 1 calc R . .
C101 C 1.0958(3) 0.7268(3) 0.3794(3) 0.0269(10) Uani 1 1 d . . .
C102 C 0.9978(3) 0.7329(3) 0.3420(3) 0.0278(11) Uani 1 1 d . . .
H102 H 0.9722 0.7450 0.2855 0.033 Uiso 1 1 calc R . .
C103 C 0.9370(3) 0.7220(3) 0.3840(3) 0.0317(11) Uani 1 1 d D . .
C104 C 0.8331(4) 0.7331(4) 0.3383(3) 0.0430(14) Uani 1 1 d D . .
F101 F 0.7996(3) 0.6739(3) 0.2788(3) 0.0796(15) Uani 1 1 d D . .
F102 F 0.8124(3) 0.8092(2) 0.2998(2) 0.0546(10) Uani 1 1 d D . .
F103 F 0.7807(3) 0.7277(5) 0.3838(3) 0.122(3) Uani 1 1 d D . .
C105 C 0.9691(4) 0.7008(3) 0.4652(3) 0.0307(10) Uani 1 1 d . . .
H105 H 0.9265 0.6911 0.4932 0.037 Uiso 1 1 calc R . .
C106 C 1.0658(4) 0.6943(3) 0.5046(3) 0.0297(10) Uani 1 1 d D . .
C107 C 1.1095(4) 0.6690(4) 0.5931(3) 0.0442(14) Uani 1 1 d D . .
F104 F 1.1614(3) 0.7341(3) 0.63759(19) 0.0598(11) Uani 1 1 d D . .
F105 F 1.1673(3) 0.6012(3) 0.6042(2) 0.0707(12) Uani 1 1 d D . .
F106 F 1.0452(3) 0.6469(3) 0.6247(2) 0.0635(11) Uani 1 1 d D . .
C108 C 1.1279(3) 0.7094(3) 0.4620(3) 0.0252(9) Uani 1 1 d . . .
H108 H 1.1940 0.7077 0.4910 0.030 Uiso 1 1 calc R . .
C201 C 1.1308(3) 0.7065(3) 0.2387(3) 0.0238(9) Uani 1 1 d . A .
C202 C 1.0814(3) 0.6261(3) 0.2218(3) 0.0246(9) Uani 1 1 d . . .
H202 H 1.0641 0.5986 0.2632 0.029 Uiso 1 1 calc R . .
C203 C 1.0572(3) 0.5857(3) 0.1463(3) 0.0283(10) Uani 1 1 d D . .
C204 C 1.0081(4) 0.4989(3) 0.1344(3) 0.0381(13) Uani 1 1 d D . .
F201 F 0.9427(3) 0.4950(2) 0.1696(3) 0.0612(11) Uani 1 1 d D . .
F202 F 0.9664(3) 0.4783(2) 0.0566(2) 0.0614(11) Uani 1 1 d D . .
F203 F 1.0674(3) 0.4315(2) 0.1671(2) 0.0546(9) Uani 1 1 d D . .
C205 C 1.0824(3) 0.6216(3) 0.0849(3) 0.0280(10) Uani 1 1 d . . .
H205 H 1.0669 0.5930 0.0339 0.034 Uiso 1 1 calc R . .
C206 C 1.1308(4) 0.7003(3) 0.0996(3) 0.0302(11) Uani 1 1 d D A .
C207 C 1.1600(4) 0.7413(4) 0.0347(3) 0.0435(13) Uani 1 1 d D . .
F204 F 1.1424(8) 0.8258(5) 0.0255(6) 0.066(3) Uani 0.660(17) 1 d PD A 1
F205 F 1.2523(6) 0.7392(11) 0.0540(10) 0.097(5) Uani 0.660(17) 1 d PD A 1
F206 F 1.1215(15) 0.7055(10) -0.0352(6) 0.133(6) Uani 0.660(17) 1 d PD A 1
F214 F 1.0918(9) 0.7511(19) -0.0359(8) 0.072(7) Uani 0.340(17) 1 d PD A 2
F215 F 1.2258(19) 0.697(2) 0.0181(16) 0.105(10) Uani 0.340(17) 1 d PD A 2
F216 F 1.196(3) 0.8192(15) 0.0519(13) 0.133(6) Uani 0.340(17) 1 d PD A 2
C208 C 1.1541(3) 0.7422(4) 0.1743(3) 0.0275(9) Uani 1 1 d . . .
H208 H 1.1869 0.7966 0.1822 0.033 Uiso 1 1 calc R A .
C301 C 1.2751(3) 0.7169(3) 0.3721(3) 0.0226(9) Uani 1 1 d . B .
C302 C 1.3507(3) 0.7604(3) 0.3611(2) 0.0235(9) Uani 1 1 d . . .
H302 H 1.3392 0.8141 0.3317 0.028 Uiso 1 1 calc R . .
C303 C 1.4421(3) 0.7283(3) 0.3917(3) 0.0253(10) Uani 1 1 d D B .
C304 C 1.5231(3) 0.7750(3) 0.3782(3) 0.0352(12) Uani 1 1 d D . .
F301 F 1.5022(3) 0.8541(3) 0.3473(5) 0.084(2) Uani 0.823(6) 1 d PD B 1
F302 F 1.5629(4) 0.7297(4) 0.3369(4) 0.0715(19) Uani 0.823(6) 1 d PD B 1
F303 F 1.5952(3) 0.7904(4) 0.4496(3) 0.0553(13) Uani 0.823(6) 1 d PD B 1
F311 F 1.5892(14) 0.7193(12) 0.3778(17) 0.084(2) Uani 0.177(6) 1 d PD B 2
F312 F 1.4900(13) 0.8040(15) 0.3001(8) 0.0715(19) Uani 0.177(6) 1 d PD B 2
F313 F 1.5561(15) 0.8380(12) 0.4236(11) 0.0553(13) Uani 0.177(6) 1 d PD B 2
C305 C 1.4622(3) 0.6511(3) 0.4380(3) 0.0270(10) Uani 1 1 d . . .
H305 H 1.5252 0.6300 0.4612 0.032 Uiso 1 1 calc R B .
C306 C 1.3883(3) 0.6064(3) 0.4490(3) 0.0259(9) Uani 1 1 d D B .
C307 C 1.4073(3) 0.5236(3) 0.4983(3) 0.0310(11) Uani 1 1 d D . .
F304 F 1.4987(2) 0.5126(2) 0.5419(2) 0.0532(9) Uani 1 1 d D B .
F305 F 1.3616(3) 0.5206(2) 0.5502(2) 0.0514(9) Uani 1 1 d D B .
F306 F 1.3820(3) 0.4518(2) 0.4518(2) 0.0491(9) Uani 1 1 d D B .
C308 C 1.2963(3) 0.6372(3) 0.4155(3) 0.0252(9) Uani 1 1 d . . .
H308 H 1.2464 0.6037 0.4219 0.030 Uiso 1 1 calc R B .
C401 C 1.1573(3) 0.8598(3) 0.3249(3) 0.0231(9) Uani 1 1 d . C .
C402 C 1.0844(3) 0.9019(3) 0.2622(3) 0.0265(10) Uani 1 1 d . . .
H402 H 1.0474 0.8687 0.2164 0.032 Uiso 1 1 calc R . .
C403 C 1.0654(3) 0.9916(3) 0.2660(3) 0.0275(10) Uani 1 1 d D . .
C404 C 0.9818(4) 1.0309(3) 0.2002(3) 0.0411(13) Uani 1 1 d D . .
F401 F 0.9797(2) 1.0084(2) 0.1262(2) 0.0455(8) Uani 1 1 d D . .
F402 F 0.9769(3) 1.1162(2) 0.2036(3) 0.0806(15) Uani 1 1 d D . .
F403 F 0.9008(3) 1.0018(3) 0.2060(3) 0.0727(13) Uani 1 1 d D . .
C405 C 1.1203(3) 1.0432(3) 0.3311(3) 0.0286(10) Uani 1 1 d . . .
H405 H 1.1084 1.1043 0.3333 0.034 Uiso 1 1 calc R . .
C406 C 1.1921(3) 1.0026(3) 0.3918(3) 0.0269(10) Uani 1 1 d D C .
C407 C 1.2506(4) 1.0573(3) 0.4620(3) 0.0468(15) Uani 1 1 d D . .
F404 F 1.3191(7) 1.0215(7) 0.5163(6) 0.043(3) Uani 0.524(13) 1 d PD C 1
F405 F 1.3050(6) 1.1194(5) 0.4318(4) 0.057(3) Uani 0.524(13) 1 d PD C 1
F406 F 1.2047(7) 1.1108(9) 0.4887(9) 0.086(6) Uani 0.524(13) 1 d PD C 1
F414 F 1.2169(8) 1.0331(10) 0.5280(5) 0.084(4) Uani 0.476(13) 1 d PD C 2
F415 F 1.2347(11) 1.1375(5) 0.4604(8) 0.080(6) Uani 0.476(13) 1 d PD C 2
F416 F 1.3346(8) 1.0305(12) 0.4960(11) 0.093(7) Uani 0.476(13) 1 d PD C 2
C408 C 1.2101(3) 0.9138(3) 0.3892(3) 0.0240(9) Uani 1 1 d . . .
H408 H 1.2602 0.8884 0.4327 0.029 Uiso 1 1 calc R C .

loop_
_atom_site_aniso_label
_atom_site_aniso_U_11
_atom_site_aniso_U_22
_atom_site_aniso_U_33
_atom_site_aniso_U_23
_atom_site_aniso_U_13
_atom_site_aniso_U_12
Ru 0.02255(16) 0.02673(16) 0.02192(16) -0.00263(16) 0.00930(12) -0.00180(16)
Si 0.0190(5) 0.0269(7) 0.0227(5) -0.0021(5) 0.0070(4) -0.0025(5)
P1 0.0287(7) 0.0263(6) 0.0320(7) -0.0003(5) 0.0154(5) -0.0038(5)
P2 0.0219(6) 0.0389(7) 0.0236(6) 0.0008(5) 0.0067(5) 0.0016(5)
P3 0.0344(7) 0.0294(6) 0.0234(6) -0.0042(5) 0.0092(5) -0.0036(5)
B 0.024(2) 0.026(2) 0.026(2) -0.003(3) 0.0106(18) -0.004(3)
O 0.075(4) 0.084(4) 0.088(4) -0.028(3) 0.058(3) -0.016(3)
N1 0.037(2) 0.041(2) 0.038(2) 0.000(2) 0.0233(18) 0.005(3)
N2 0.043(2) 0.035(2) 0.038(2) 0.001(2) 0.0215(19) 0.002(2)
N3 0.039(2) 0.056(3) 0.059(3) -0.002(3) 0.027(2) -0.004(3)
C1 0.025(2) 0.031(2) 0.025(2) -0.0026(18) 0.0096(19) 0.0029(18)
C2 0.027(3) 0.037(3) 0.041(3) -0.004(2) 0.011(2) -0.001(2)
C3 0.029(3) 0.043(3) 0.040(3) -0.009(2) 0.003(2) 0.011(2)
C4 0.048(4) 0.032(3) 0.044(3) 0.004(2) 0.014(3) 0.005(2)
C5 0.041(3) 0.029(3) 0.046(3) 0.002(2) 0.021(3) 0.002(2)
C6 0.030(3) 0.033(2) 0.032(3) -0.001(2) 0.016(2) 0.001(2)
C7 0.024(2) 0.033(2) 0.024(2) -0.004(2) 0.0096(16) -0.003(2)
C8 0.030(3) 0.032(3) 0.036(3) -0.0056(19) 0.014(2) -0.0028(18)
C9 0.044(3) 0.039(3) 0.030(2) -0.006(2) 0.025(2) -0.004(2)
C10 0.043(3) 0.054(3) 0.024(2) -0.005(3) 0.011(2) -0.002(3)
C11 0.031(3) 0.058(3) 0.025(3) 0.000(2) 0.004(2) 0.002(2)
C12 0.029(3) 0.042(3) 0.024(2) -0.0042(19) 0.007(2) -0.0016(19)
C13 0.030(3) 0.030(2) 0.023(2) 0.0020(18) 0.003(2) -0.0051(19)
C14 0.027(3) 0.037(3) 0.036(3) 0.005(2) 0.009(2) -0.003(2)
C15 0.028(3) 0.045(3) 0.044(3) 0.009(2) 0.006(2) -0.009(2)
C16 0.043(3) 0.042(3) 0.039(3) -0.002(2) 0.008(3) -0.018(2)
C17 0.043(3) 0.037(3) 0.030(3) -0.007(2) 0.003(2) -0.010(2)
C18 0.028(3) 0.031(2) 0.031(3) 0.000(2) 0.005(2) -0.0056(19)
C19 0.059(4) 0.030(3) 0.038(3) -0.004(2) 0.007(3) -0.001(3)
C20 0.085(5) 0.041(3) 0.048(4) -0.008(3) 0.020(4) 0.005(3)
C21 0.063(5) 0.061(4) 0.071(5) -0.012(4) 0.019(4) -0.007(4)
C22 0.038(3) 0.037(3) 0.059(4) 0.010(3) 0.024(3) -0.005(2)
C23 0.060(4) 0.047(4) 0.050(4) 0.015(3) 0.029(3) -0.001(3)
C24 0.046(4) 0.054(4) 0.063(4) 0.008(3) 0.023(3) -0.017(3)
C25 0.040(3) 0.041(3) 0.038(3) 0.006(2) 0.017(3) 0.009(2)
C26 0.048(4) 0.041(3) 0.048(4) 0.007(3) 0.023(3) 0.005(3)
C27 0.056(4) 0.080(5) 0.054(4) 0.032(4) 0.010(3) 0.020(4)
C28 0.024(3) 0.071(4) 0.053(4) -0.010(3) 0.004(3) -0.001(3)
C29 0.047(4) 0.071(5) 0.056(4) -0.007(3) 0.007(3) 0.000(3)
C30 0.026(3) 0.065(4) 0.049(4) -0.004(3) 0.011(3) 0.007(3)
C31 0.046(3) 0.036(3) 0.027(3) 0.000(2) 0.014(2) -0.002(2)
C32 0.050(4) 0.048(3) 0.028(3) -0.004(2) 0.007(3) -0.007(3)
C33 0.045(3) 0.037(3) 0.028(3) 0.003(2) 0.010(3) 0.005(2)
C34 0.048(3) 0.030(3) 0.025(3) -0.002(2) 0.008(2) -0.001(2)
C35 0.066(4) 0.031(3) 0.036(3) -0.002(2) 0.020(3) 0.000(3)
C36 0.049(4) 0.042(3) 0.034(3) -0.004(2) 0.018(3) 0.008(3)
C37 0.040(3) 0.036(3) 0.051(3) 0.010(2) 0.027(3) 0.011(2)
C38 0.040(3) 0.051(3) 0.050(4) 0.006(3) 0.020(3) 0.002(3)
C39 0.059(5) 0.066(4) 0.063(5) -0.005(4) 0.034(4) -0.013(4)
C40 0.051(4) 0.043(3) 0.061(4) -0.006(3) 0.031(3) -0.005(3)
C41 0.047(4) 0.060(4) 0.071(5) 0.010(3) 0.033(4) 0.011(3)
C42 0.037(3) 0.063(4) 0.058(4) 0.003(3) 0.022(3) 0.003(3)
C43 0.095(6) 0.061(5) 0.110(7) -0.021(5) 0.077(6) -0.004(4)
C101 0.029(2) 0.028(2) 0.027(2) 0.0020(17) 0.013(2) 0.0001(17)
C102 0.022(2) 0.034(3) 0.026(2) 0.0050(18) 0.0067(18) 0.0027(17)
C103 0.028(3) 0.036(2) 0.034(3) 0.0093(19) 0.014(2) 0.0037(18)
C104 0.027(3) 0.054(4) 0.050(3) 0.014(3) 0.017(2) 0.002(2)
F101 0.029(2) 0.058(2) 0.123(4) -0.012(3) -0.009(2) -0.0027(18)
F102 0.037(2) 0.056(2) 0.063(2) 0.0146(18) 0.0081(17) 0.0176(16)
F103 0.030(2) 0.266(8) 0.080(3) 0.101(4) 0.030(2) 0.035(3)
C105 0.033(3) 0.030(2) 0.035(3) 0.003(2) 0.018(2) 0.0014(19)
C106 0.033(3) 0.032(3) 0.027(3) 0.0012(19) 0.013(2) -0.0018(19)
C107 0.042(3) 0.062(4) 0.031(3) 0.001(3) 0.015(3) -0.004(3)
F104 0.060(2) 0.083(3) 0.0304(16) -0.0077(18) 0.0089(15) -0.014(2)
F105 0.093(3) 0.075(3) 0.039(2) 0.0193(19) 0.016(2) 0.024(2)
F106 0.067(3) 0.094(3) 0.037(2) 0.009(2) 0.0282(19) -0.016(2)
C108 0.023(2) 0.031(2) 0.021(2) -0.0029(18) 0.0071(18) -0.0019(18)
C201 0.020(2) 0.026(2) 0.027(2) 0.0028(18) 0.0103(18) 0.0011(17)
C202 0.023(2) 0.021(2) 0.031(3) 0.0035(17) 0.0118(19) 0.0026(16)
C203 0.028(2) 0.024(2) 0.034(3) -0.0043(18) 0.012(2) -0.0010(18)
C204 0.037(3) 0.032(3) 0.045(3) -0.012(2) 0.014(3) -0.004(2)
F201 0.058(2) 0.047(2) 0.098(3) -0.026(2) 0.051(2) -0.0255(18)
F202 0.075(3) 0.047(2) 0.050(2) -0.0159(17) 0.0078(19) -0.0270(19)
F203 0.071(3) 0.0282(16) 0.069(2) 0.0050(16) 0.030(2) 0.0034(16)
C205 0.030(3) 0.028(2) 0.025(2) -0.0077(18) 0.009(2) -0.0002(18)
C206 0.035(3) 0.034(3) 0.027(3) -0.001(2) 0.018(2) -0.003(2)
C207 0.054(3) 0.054(4) 0.030(3) -0.009(3) 0.024(2) -0.018(3)
F204 0.097(6) 0.057(4) 0.061(5) 0.039(4) 0.049(5) 0.033(4)
F205 0.054(4) 0.154(12) 0.109(9) 0.074(9) 0.060(5) 0.031(7)
F206 0.265(17) 0.112(9) 0.047(6) -0.048(5) 0.085(8) -0.127(10)
F214 0.052(7) 0.134(19) 0.033(7) 0.029(11) 0.017(5) -0.001(11)
F215 0.110(19) 0.15(2) 0.10(2) 0.036(14) 0.096(17) 0.042(16)
F216 0.265(17) 0.112(9) 0.047(6) -0.048(5) 0.085(8) -0.127(10)
C208 0.025(2) 0.031(2) 0.026(2) 0.001(2) 0.0088(17) -0.003(2)
C301 0.027(2) 0.0236(19) 0.018(2) -0.0035(16) 0.0084(18) 0.0005(17)
C302 0.024(2) 0.028(2) 0.0194(19) 0.0016(18) 0.0094(16) 0.0023(18)
C303 0.026(2) 0.030(2) 0.020(2) -0.0009(16) 0.0085(18) -0.0003(16)
C304 0.026(3) 0.043(3) 0.040(3) 0.003(2) 0.017(2) 0.0020(19)
F301 0.039(3) 0.067(3) 0.155(6) 0.070(4) 0.045(3) 0.010(2)
F302 0.067(3) 0.093(4) 0.088(4) -0.046(3) 0.068(3) -0.037(3)
F303 0.040(3) 0.072(3) 0.048(3) -0.007(2) 0.008(2) -0.027(2)
F311 0.039(3) 0.067(3) 0.155(6) 0.070(4) 0.045(3) 0.010(2)
F312 0.067(3) 0.093(4) 0.088(4) -0.046(3) 0.068(3) -0.037(3)
F313 0.040(3) 0.072(3) 0.048(3) -0.007(2) 0.008(2) -0.027(2)
C305 0.027(2) 0.029(2) 0.024(2) -0.0011(18) 0.0077(19) 0.0040(18)
C306 0.031(3) 0.025(2) 0.024(2) -0.0014(17) 0.013(2) 0.0036(18)
C307 0.033(3) 0.030(2) 0.031(3) 0.003(2) 0.012(2) 0.0040(19)
F304 0.0409(19) 0.0494(19) 0.058(2) 0.0250(17) 0.0027(17) 0.0115(15)
F305 0.074(3) 0.0464(19) 0.048(2) 0.0206(16) 0.0393(19) 0.0187(18)
F306 0.074(2) 0.0303(16) 0.0404(19) 0.0025(14) 0.0164(17) -0.0036(15)
C308 0.028(2) 0.025(2) 0.025(2) 0.0012(17) 0.0126(19) -0.0018(18)
C401 0.024(2) 0.026(2) 0.024(2) 0.0030(17) 0.0146(19) 0.0000(17)
C402 0.025(2) 0.030(2) 0.026(2) 0.0040(18) 0.012(2) 0.0025(18)
C403 0.027(2) 0.031(2) 0.027(2) 0.0062(18) 0.012(2) 0.0044(18)
C404 0.042(3) 0.038(3) 0.039(3) 0.001(2) 0.009(3) -0.001(2)
F401 0.0374(19) 0.062(2) 0.0302(17) 0.0085(15) 0.0030(14) 0.0110(16)
F402 0.094(3) 0.043(2) 0.064(3) 0.0016(19) -0.022(2) 0.025(2)
F403 0.030(2) 0.125(4) 0.059(3) 0.021(3) 0.0109(18) 0.011(2)
C405 0.024(2) 0.031(2) 0.032(3) 0.0024(19) 0.012(2) 0.0045(19)
C406 0.027(2) 0.028(2) 0.026(2) -0.0023(18) 0.0092(19) 0.0001(18)
C407 0.044(3) 0.039(3) 0.045(3) -0.012(3) 0.000(3) 0.012(3)
F404 0.054(7) 0.031(4) 0.028(4) -0.004(3) -0.005(4) 0.008(4)
F405 0.065(6) 0.048(4) 0.041(4) -0.007(3) -0.004(4) -0.031(4)
F406 0.036(4) 0.103(12) 0.114(13) -0.087(11) 0.020(6) -0.004(6)
F414 0.094(8) 0.118(11) 0.035(5) -0.014(5) 0.018(5) -0.048(7)
F415 0.127(16) 0.021(4) 0.062(7) -0.006(4) -0.005(8) 0.015(6)
F416 0.015(4) 0.109(12) 0.145(17) -0.087(11) 0.017(7) -0.016(5)
C408 0.025(2) 0.030(2) 0.018(2) -0.0008(17) 0.0087(18) 0.0000(17)

loop_
_atom_type_symbol
_atom_type_description
_atom_type_scat_dispersion_real
_atom_type_scat_dispersion_imag
_atom_type_scat_source
C C 0.0033 0.0016 'International Tables Vol C Tables 4.2.6.8 and 6.1.1.4'
H H 0.0000 0.0000 'International Tables Vol C Tables 4.2.6.8 and 6.1.1.4'
B B 0.0013 0.0007 'International Tables Vol C Tables 4.2.6.8 and 6.1.1.4'
N N 0.0061 0.0033 'International Tables Vol C Tables 4.2.6.8 and 6.1.1.4'
O O 0.0106 0.0060 'International Tables Vol C Tables 4.2.6.8 and 6.1.1.4'
F F 0.0171 0.0103 'International Tables Vol C Tables 4.2.6.8 and 6.1.1.4'
Si Si 0.0817 0.0704 'International Tables Vol C Tables 4.2.6.8 and 6.1.1.4'
P P 0.1023 0.0942 'International Tables Vol C Tables 4.2.6.8 and 6.1.1.4'
Ru Ru -1.2594 0.8363 'International Tables Vol C Tables 4.2.6.8 and 6.1.1.4'

loop_
_geom_angle_atom_site_label_1
_geom_angle_atom_site_label_2
_geom_angle_atom_site_label_3
_geom_angle
N1 Ru P2 104.82(12)
N1 Ru Si 172.45(12)
P2 Ru Si 82.71(5)
N1 Ru P3 95.24(14)
P2 Ru P3 103.43(5)
Si Ru P3 83.16(5)
N1 Ru P1 98.56(15)
P2 Ru P1 99.61(5)
Si Ru P1 79.54(5)
P3 Ru P1 149.05(5)
C7 Si C1 110.6(2)
C7 Si C13 111.7(2)
C1 Si C13 109.1(2)
C7 Si Ru 109.00(13)
C1 Si Ru 105.10(16)
C13 Si Ru 111.22(17)
C6 P1 C22 105.5(2)
C6 P1 C19 97.6(3)
C22 P1 C19 103.2(3)
C6 P1 Ru 101.33(16)
C22 P1 Ru 116.5(2)
C19 P1 Ru 128.80(18)
C12 P2 C25 100.7(2)
C12 P2 C28 113.1(3)
C25 P2 C28 105.6(3)
C12 P2 Ru 111.12(17)
C25 P2 Ru 117.7(2)
C28 P2 Ru 108.6(2)
C18 P3 C31 104.0(3)
C18 P3 C34 108.0(2)
C31 P3 C34 100.5(2)
C18 P3 Ru 111.81(17)
C31 P3 Ru 96.22(18)
C34 P3 Ru 131.25(18)
C201 B C301 104.4(4)
C201 B C401 112.6(4)
C301 B C401 113.3(4)
C201 B C101 111.8(4)
C301 B C101 114.0(4)
C401 B C101 101.1(4)
C40 O C43 118.2(6)
N2 N1 Ru 175.6(5)
N1 N2 N3 168.3(6)
N2 N3 C37 119.5(5)
C2 C1 C6 118.4(4)
C2 C1 Si 126.6(4)
C6 C1 Si 114.6(3)
C3 C2 C1 121.0(5)
C3 C2 H2 119.5
C1 C2 H2 119.5
C4 C3 C2 120.5(5)
C4 C3 H3 119.8
C2 C3 H3 119.8
C3 C4 C5 120.3(5)
C3 C4 H4 119.8
C5 C4 H4 119.8
C4 C5 C6 119.7(5)
C4 C5 H5 120.2
C6 C5 H5 120.2
C1 C6 C5 120.1(5)
C1 C6 P1 116.3(4)
C5 C6 P1 123.6(4)
C8 C7 C12 119.2(4)
C8 C7 Si 125.4(4)
C12 C7 Si 115.5(3)
C7 C8 C9 120.6(5)
C7 C8 H8 119.7
C9 C8 H8 119.7
C10 C9 C8 118.9(5)
C10 C9 H9 120.6
C8 C9 H9 120.6
C9 C10 C11 122.0(5)
C9 C10 H10 119.0
C11 C10 H10 119.0
C10 C11 C12 119.0(5)
C10 C11 H11 120.5
C12 C11 H11 120.5
C7 C12 C11 120.3(5)
C7 C12 P2 115.3(3)
C11 C12 P2 124.3(4)
C14 C13 C18 118.7(4)
C14 C13 Si 125.0(4)
C18 C13 Si 116.3(4)
C15 C14 C13 121.4(5)
C15 C14 H14 119.3
C13 C14 H14 119.3
C14 C15 C16 119.3(5)
C14 C15 H15 120.3
C16 C15 H15 120.3
C17 C16 C15 121.0(5)
C17 C16 H16 119.5
C15 C16 H16 119.5
C16 C17 C18 119.3(5)
C16 C17 H17 120.3
C18 C17 H17 120.3
C13 C18 C17 120.3(5)
C13 C18 P3 117.5(4)
C17 C18 P3 122.2(4)
C21 C19 C20 110.7(6)
C21 C19 P1 118.1(5)
C20 C19 P1 113.7(5)
C21 C19 H19 104.2
C20 C19 H19 104.2
P1 C19 H19 104.2
C19 C20 H20A 109.5
C19 C20 H20B 109.5
H20A C20 H20B 109.5
C19 C20 H20C 109.5
H20A C20 H20C 109.5
H20B C20 H20C 109.5
C19 C21 H21A 109.5
C19 C21 H21B 109.5
H21A C21 H21B 109.5
C19 C21 H21C 109.5
H21A C21 H21C 109.5
H21B C21 H21C 109.5
C23 C22 C24 110.6(5)
C23 C22 P1 113.5(4)
C24 C22 P1 110.4(4)
C23 C22 H22 107.4
C24 C22 H22 107.4
P1 C22 H22 107.4
C22 C23 H23A 109.5
C22 C23 H23B 109.5
H23A C23 H23B 109.5
C22 C23 H23C 109.5
H23A C23 H23C 109.5
H23B C23 H23C 109.5
C22 C24 H24A 109.5
C22 C24 H24B 109.5
H24A C24 H24B 109.5
C22 C24 H24C 109.5
H24A C24 H24C 109.5
H24B C24 H24C 109.5
C27 C25 C26 107.2(5)
C27 C25 P2 116.2(5)
C26 C25 P2 111.9(4)
C27 C25 H25 107.1
C26 C25 H25 107.1
P2 C25 H25 107.1
C25 C26 H26A 109.5
C25 C26 H26B 109.5
H26A C26 H26B 109.5
C25 C26 H26C 109.5
H26A C26 H26C 109.5
H26B C26 H26C 109.5
C25 C27 H27A 109.5
C25 C27 H27B 109.5
H27A C27 H27B 109.5
C25 C27 H27C 109.5
H27A C27 H27C 109.5
H27B C27 H27C 109.5
C29 C28 C30 110.3(5)
C29 C28 P2 123.4(5)
C30 C28 P2 108.7(4)
C29 C28 H28 104.2
C30 C28 H28 104.2
P2 C28 H28 104.2
C28 C29 H29A 109.5
C28 C29 H29B 109.5
H29A C29 H29B 109.5
C28 C29 H29C 109.5
H29A C29 H29C 109.5
H29B C29 H29C 109.5
C28 C30 H30A 109.5
C28 C30 H30B 109.5
H30A C30 H30B 109.5
C28 C30 H30C 109.5
H30A C30 H30C 109.5
H30B C30 H30C 109.5
C32 C31 C33 110.0(5)
C32 C31 P3 117.2(4)
C33 C31 P3 106.7(4)
C32 C31 H31 107.5
C33 C31 H31 107.5
P3 C31 H31 107.5
C31 C32 H32A 109.5
C31 C32 H32B 109.5
H32A C32 H32B 109.5
C31 C32 H32C 109.5
H32A C32 H32C 109.5
H32B C32 H32C 109.5
C31 C33 H33A 109.5
C31 C33 H33B 109.5
H33A C33 H33B 109.5
C31 C33 H33C 109.5
H33A C33 H33C 109.5
H33B C33 H33C 109.5
C36 C34 C35 109.6(5)
C36 C34 P3 109.5(4)
C35 C34 P3 116.5(4)
C36 C34 H34 106.9
C35 C34 H34 106.9
P3 C34 H34 106.9
C34 C35 H35A 109.5
C34 C35 H35B 109.5
H35A C35 H35B 109.5
C34 C35 H35C 109.5
H35A C35 H35C 109.5
H35B C35 H35C 109.5
C34 C36 H36A 109.5
C34 C36 H36B 109.5
H36A C36 H36B 109.5
C34 C36 H36C 109.5
H36A C36 H36C 109.5
H36B C36 H36C 109.5
C38 C37 C42 120.9(6)
C38 C37 N3 123.4(5)
C42 C37 N3 115.6(5)
C37 C38 C39 119.3(6)
C37 C38 H38 120.4
C39 C38 H38 120.4
C40 C39 C38 121.1(7)
C40 C39 H39 119.5
C38 C39 H39 119.5
O C40 C41 125.3(6)
O C40 C39 115.7(6)
C41 C40 C39 118.9(6)
C40 C41 C42 120.5(6)
C40 C41 H41 119.8
C42 C41 H41 119.8
C37 C42 C41 119.4(6)
C37 C42 H42 120.3
C41 C42 H42 120.3
O C43 H43A 109.5
O C43 H43B 109.5
H43A C43 H43B 109.5
O C43 H43C 109.5
H43A C43 H43C 109.5
H43B C43 H43C 109.5
C108 C101 C102 115.4(4)
C108 C101 B 123.7(4)
C102 C101 B 120.5(4)
C103 C102 C101 122.4(4)
C103 C102 H102 118.8
C101 C102 H102 118.8
C102 C103 C105 121.8(5)
C102 C103 C104 117.9(4)
C105 C103 C104 120.3(5)
F103 C104 F102 106.5(5)
F103 C104 F101 107.0(5)
F102 C104 F101 103.4(5)
F103 C104 C103 114.0(5)
F102 C104 C103 112.8(4)
F101 C104 C103 112.3(5)
C103 C105 C106 117.6(5)
C103 C105 H105 121.2
C106 C105 H105 121.2
C105 C106 C108 120.3(4)
C105 C106 C107 122.6(5)
C108 C106 C107 117.2(5)
F105 C107 F106 106.5(5)
F105 C107 F104 105.7(5)
F106 C107 F104 107.9(5)
F105 C107 C106 112.4(5)
F106 C107 C106 112.2(5)
F104 C107 C106 111.8(5)
C101 C108 C106 122.4(4)
C101 C108 H108 118.8
C106 C108 H108 118.8
C208 C201 C202 115.3(4)
C208 C201 B 121.9(4)
C202 C201 B 122.5(4)
C203 C202 C201 121.8(4)
C203 C202 H202 119.1
C201 C202 H202 119.1
C205 C203 C202 121.5(4)
C205 C203 C204 120.0(4)
C202 C203 C204 118.4(4)
F202 C204 F201 107.7(5)
F202 C204 F203 105.3(4)
F201 C204 F203 104.9(5)
F202 C204 C203 112.8(5)
F201 C204 C203 112.7(4)
F203 C204 C203 112.9(4)
C203 C205 C206 118.1(4)
C203 C205 H205 121.0
C206 C205 H205 121.0
C205 C206 C208 121.1(4)
C205 C206 C207 119.8(4)
C208 C206 C207 119.1(4)
F206 C207 F204 107.1(8)
F206 C207 F216 128.7(10)
F204 C207 F216 35.2(17)
F206 C207 F215 72.2(12)
F204 C207 F215 127.7(14)
F216 C207 F215 103.3(14)
F206 C207 F214 36.9(9)
F204 C207 F214 73.4(11)
F216 C207 F214 104.2(13)
F215 C207 F214 104.5(12)
F206 C207 F205 108.7(9)
F204 C207 F205 101.9(7)
F216 C207 F205 68.8(17)
F215 C207 F205 39.6(13)
F214 C207 F205 131.0(9)
F206 C207 C206 113.5(6)
F204 C207 C206 113.7(5)
F216 C207 C206 114.6(8)
F215 C207 C206 113.8(11)
F214 C207 C206 115.2(8)
F205 C207 C206 111.2(7)
C206 C208 C201 122.2(5)
C206 C208 H208 118.9
C201 C208 H208 118.9
C302 C301 C308 116.3(4)
C302 C301 B 121.4(4)
C308 C301 B 122.0(4)
C303 C302 C301 122.3(4)
C303 C302 H302 118.9
C301 C302 H302 118.9
C302 C303 C305 120.4(4)
C302 C303 C304 121.9(4)
C305 C303 C304 117.7(4)
F313 C304 F302 128.1(11)
F313 C304 F301 62.6(10)
F302 C304 F301 110.4(5)
F313 C304 F303 42.2(11)
F302 C304 F303 103.4(5)
F301 C304 F303 102.8(5)
F313 C304 F312 108.9(11)
F302 C304 F312 71.7(9)
F301 C304 F312 48.3(9)
F303 C304 F312 140.1(9)
F313 C304 F311 111.7(11)
F302 C304 F311 31.6(11)
F301 C304 F311 131.6(10)
F303 C304 F311 75.7(12)
F312 C304 F311 102.5(10)
F313 C304 C303 115.4(10)
F302 C304 C303 113.7(4)
F301 C304 C303 114.0(4)
F303 C304 C303 111.5(4)
F312 C304 C303 106.3(9)
F311 C304 C303 111.0(10)
C306 C305 C303 118.3(4)
C306 C305 H305 120.9
C303 C305 H305 120.9
C305 C306 C308 121.0(4)
C305 C306 C307 119.7(4)
C308 C306 C307 119.4(4)
F305 C307 F304 106.4(4)
F305 C307 F306 106.6(4)
F304 C307 F306 105.4(4)
F305 C307 C306 112.8(4)
F304 C307 C306 112.9(4)
F306 C307 C306 112.2(4)
C306 C308 C301 121.7(4)
C306 C308 H308 119.2
C301 C308 H308 119.2
C408 C401 C402 115.6(4)
C408 C401 B 122.5(4)
C402 C401 B 121.0(4)
C403 C402 C401 121.5(5)
C403 C402 H402 119.3
C401 C402 H402 119.3
C405 C403 C402 120.9(4)
C405 C403 C404 120.4(4)
C402 C403 C404 118.7(4)
F402 C404 F401 108.5(5)
F402 C404 F403 105.0(5)
F401 C404 F403 106.3(4)
F402 C404 C403 113.9(4)
F401 C404 C403 112.0(4)
F403 C404 C403 110.6(4)
C406 C405 C403 117.8(4)
C406 C405 H405 121.1
C403 C405 H405 121.1
C405 C406 C408 121.6(4)
C405 C406 C407 118.0(4)
C408 C406 C407 120.4(4)
F415 C407 F404 122.9(10)
F415 C407 F406 41.2(7)
F404 C407 F406 114.1(9)
F415 C407 F416 118.7(11)
F404 C407 F416 23.3(11)
F406 C407 F416 128.5(11)
F415 C407 F405 59.3(8)
F404 C407 F405 97.9(7)
F406 C407 F405 99.8(8)
F416 C407 F405 77.4(10)
F415 C407 F414 98.4(9)
F404 C407 F414 73.3(8)
F406 C407 F414 58.6(8)
F416 C407 F414 96.5(10)
F405 C407 F414 147.2(6)
F415 C407 C406 118.3(7)
F404 C407 C406 118.5(7)
F406 C407 C406 115.1(6)
F416 C407 C406 114.6(9)
F405 C407 C406 107.6(5)
F414 C407 C406 104.2(5)
C406 C408 C401 122.6(4)
C406 C408 H408 118.7
C401 C408 H408 118.7

loop_
_geom_bond_atom_site_label_1
_geom_bond_atom_site_label_2
_geom_bond_distance
Ru N1 2.168(4)
Ru P2 2.2407(13)
Ru Si 2.3055(12)
Ru P3 2.3405(13)
Ru P1 2.4225(13)
Si C7 1.879(4)
Si C1 1.899(5)
Si C13 1.900(5)
P1 C6 1.832(5)
P1 C22 1.863(5)
P1 C19 1.890(6)
P2 C12 1.847(5)
P2 C25 1.864(6)
P2 C28 1.880(6)
P3 C18 1.836(5)
P3 C31 1.866(6)
P3 C34 1.877(5)
B C201 1.636(7)
B C301 1.640(7)
B C401 1.648(8)
B C101 1.651(7)
O C40 1.349(8)
O C43 1.455(9)
N1 N2 1.109(5)
N2 N3 1.251(6)
N3 C37 1.448(8)
C1 C2 1.400(7)
C1 C6 1.407(7)
C2 C3 1.392(8)
C2 H2 0.9500
C3 C4 1.374(8)
C3 H3 0.9500
C4 C5 1.388(8)
C4 H4 0.9500
C5 C6 1.418(7)
C5 H5 0.9500
C7 C8 1.390(7)
C7 C12 1.401(7)
C8 C9 1.417(7)
C8 H8 0.9500
C9 C10 1.368(7)
C9 H9 0.9500
C10 C11 1.386(8)
C10 H10 0.9500
C11 C12 1.408(7)
C11 H11 0.9500
C13 C14 1.389(7)
C13 C18 1.393(7)
C14 C15 1.386(7)
C14 H14 0.9500
C15 C16 1.385(9)
C15 H15 0.9500
C16 C17 1.375(9)
C16 H16 0.9500
C17 C18 1.414(7)
C17 H17 0.9500
C19 C21 1.462(10)
C19 C20 1.515(8)
C19 H19 1.0000
C20 H20A 0.9800
C20 H20B 0.9800
C20 H20C 0.9800
C21 H21A 0.9800
C21 H21B 0.9800
C21 H21C 0.9800
C22 C23 1.531(9)
C22 C24 1.553(9)
C22 H22 1.0000
C23 H23A 0.9800
C23 H23B 0.9800
C23 H23C 0.9800
C24 H24A 0.9800
C24 H24B 0.9800
C24 H24C 0.9800
C25 C27 1.525(8)
C25 C26 1.547(8)
C25 H25 1.0000
C26 H26A 0.9800
C26 H26B 0.9800
C26 H26C 0.9800
C27 H27A 0.9800
C27 H27B 0.9800
C27 H27C 0.9800
C28 C29 1.500(9)
C28 C30 1.545(9)
C28 H28 1.0000
C29 H29A 0.9800
C29 H29B 0.9800
C29 H29C 0.9800
C30 H30A 0.9800
C30 H30B 0.9800
C30 H30C 0.9800
C31 C32 1.522(8)
C31 C33 1.525(8)
C31 H31 1.0000
C32 H32A 0.9800
C32 H32B 0.9800
C32 H32C 0.9800
C33 H33A 0.9800
C33 H33B 0.9800
C33 H33C 0.9800
C34 C36 1.511(8)
C34 C35 1.529(7)
C34 H34 1.0000
C35 H35A 0.9800
C35 H35B 0.9800
C35 H35C 0.9800
C36 H36A 0.9800
C36 H36B 0.9800
C36 H36C 0.9800
C37 C38 1.366(9)
C37 C42 1.379(8)
C38 C39 1.393(9)
C38 H38 0.9500
C39 C40 1.382(10)
C39 H39 0.9500
C40 C41 1.377(10)
C41 C42 1.399(10)
C41 H41 0.9500
C42 H42 0.9500
C43 H43A 0.9800
C43 H43B 0.9800
C43 H43C 0.9800
C101 C108 1.387(7)
C101 C102 1.397(7)
C102 C103 1.376(7)
C102 H102 0.9500
C103 C105 1.376(7)
C103 C104 1.502(7)
C104 F103 1.309(6)
C104 F102 1.322(6)
C104 F101 1.339(7)
C105 C106 1.383(7)
C105 H105 0.9500
C106 C108 1.409(7)
C106 C107 1.511(7)
C107 F105 1.319(7)
C107 F106 1.323(6)
C107 F104 1.333(7)
C108 H108 0.9500
C201 C208 1.407(6)
C201 C202 1.410(6)
C202 C203 1.391(7)
C202 H202 0.9500
C203 C205 1.378(7)
C203 C204 1.492(6)
C204 F202 1.328(6)
C204 F201 1.339(6)
C204 F203 1.350(6)
C205 C206 1.379(7)
C205 H205 0.9500
C206 C208 1.390(7)
C206 C207 1.496(6)
C207 F206 1.283(8)
C207 F204 1.310(8)
C207 F216 1.296(11)
C207 F215 1.316(12)
C207 F214 1.315(10)
C207 F205 1.315(9)
C208 H208 0.9500
C301 C302 1.391(6)
C301 C308 1.408(6)
C302 C303 1.383(6)
C302 H302 0.9500
C303 C305 1.400(6)
C303 C304 1.505(6)
C304 F313 1.236(11)
C304 F302 1.291(6)
C304 F301 1.313(6)
C304 F303 1.365(6)
C304 F312 1.361(12)
C304 F311 1.310(12)
C305 C306 1.376(7)
C305 H305 0.9500
C306 C308 1.387(7)
C306 C307 1.498(6)
C307 F305 1.326(5)
C307 F304 1.334(6)
C307 F306 1.338(5)
C308 H308 0.9500
C401 C408 1.399(6)
C401 C402 1.410(6)
C402 C403 1.401(7)
C402 H402 0.9500
C403 C405 1.395(7)
C403 C404 1.506(7)
C404 F402 1.302(6)
C404 F401 1.335(6)
C404 F403 1.338(6)
C405 C406 1.374(7)
C405 H405 0.9500
C406 C408 1.381(6)
C406 C407 1.494(6)
C407 F415 1.242(9)
C407 F404 1.259(9)
C407 F406 1.263(9)
C407 F416 1.266(11)
C407 F405 1.468(8)
C407 F414 1.469(9)
C408 H408 0.9500
